data_1551704
loop_
_publ_author_name
'MANOLOV, Ilia'
'MAICHLE-MOESSMER, Cecilia'

_publ_section_title
;
 Synthesis and Structure of
 3,3&#x2032;-[(4-Benzyloxyphenyl)methylene]bis-(4-hydroxy-2H-chromen-2-one)
;
_journal_name_full 'X-ray Structure Analysis Online'
_journal_page_first 7
_journal_paper_doi 10.2116/xraystruct.28.7
_journal_volume 28
_journal_year 2012
_chemical_formula_sum 'C35 H28 O8'
_chemical_formula_weight 576.57
_space_group_IT_number 14
_space_group_name_Hall '-P 2yn'
_space_group_name_H-M_alt 'P 1 21/n 1'
_symmetry_cell_setting monoclinic
_symmetry_space_group_name_Hall '-P 2yn'
_symmetry_space_group_name_H-M 'P 1 21/n 1'
_atom_sites_solution_hydrogens mixed
_atom_sites_solution_primary direct
_atom_sites_solution_secondary difmap
_audit_creation_method SHELXL-97
_cell_angle_alpha 90.00
_cell_angle_beta 99.808(9)
_cell_angle_gamma 90.00
_cell_formula_units_Z 4
_cell_length_a 12.2990(15)
_cell_length_b 10.8108(8)
_cell_length_c 21.277(2)
_cell_measurement_temperature 173(2)
_cell_volume 2787.7(5)
_computing_cell_refinement X-AREA
_computing_data_collection X-AREA
_computing_data_reduction X-AREA
_computing_structure_refinement 'SHELXL-97 (Sheldrick, 1997)'
_computing_structure_solution 'SHELXS-97 (Sheldrick, 1990)'
_diffrn_ambient_temperature 173(2)
_diffrn_measured_fraction_theta_full 0.981
_diffrn_measured_fraction_theta_max 0.981
_diffrn_measurement_device_type Stoe-IPDS
_diffrn_measurement_method omega-scans
_diffrn_radiation_monochromator graphite
_diffrn_radiation_source 'fine-focus sealed tube'
_diffrn_radiation_type MoK\a
_diffrn_radiation_wavelength 0.71073
_diffrn_reflns_av_R_equivalents 0.1909
_diffrn_reflns_av_sigmaI/netI 0.0964
_diffrn_reflns_limit_h_max 15
_diffrn_reflns_limit_h_min -15
_diffrn_reflns_limit_k_max 12
_diffrn_reflns_limit_k_min -13
_diffrn_reflns_limit_l_max 26
_diffrn_reflns_limit_l_min -26
_diffrn_reflns_number 36901
_diffrn_reflns_theta_full 26.37
_diffrn_reflns_theta_max 26.37
_diffrn_reflns_theta_min 6.85
_exptl_absorpt_coefficient_mu 0.098
_exptl_absorpt_correction_type none
_exptl_crystal_colour yellowish
_exptl_crystal_density_diffrn 1.374
_exptl_crystal_density_method 'not measured'
_exptl_crystal_description needle
_exptl_crystal_F_000 1208
_exptl_crystal_size_max 0.40
_exptl_crystal_size_mid 0.10
_exptl_crystal_size_min 0.10
_refine_diff_density_max 0.407
_refine_diff_density_min -0.231
_refine_diff_density_rms 0.052
_refine_ls_extinction_method none
_refine_ls_goodness_of_fit_ref 1.134
_refine_ls_hydrogen_treatment mixed
_refine_ls_matrix_type full
_refine_ls_number_parameters 466
_refine_ls_number_reflns 5600
_refine_ls_number_restraints 0
_refine_ls_restrained_S_all 1.134
_refine_ls_R_factor_all 0.1325
_refine_ls_R_factor_gt 0.0860
_refine_ls_shift/su_max 0.000
_refine_ls_shift/su_mean 0.000
_refine_ls_structure_factor_coef Fsqd
_refine_ls_weighting_details 'w=1/[\s^2^(Fo^2^)+(0.0328P)^2^+2.8961P] where P=(Fo^2^+2Fc^2^)/3'
_refine_ls_weighting_scheme calc
_refine_ls_wR_factor_gt 0.1436
_refine_ls_wR_factor_ref 0.1595
_reflns_number_gt 3788
_reflns_number_total 5600
_reflns_threshold_expression >2sigma(I)
_cod_data_source_file 28_7_1.cif
_cod_data_source_block kuhman5
_cod_depositor_comments
;
The following automatic conversions were performed:

'_refine_ls_weighting_scheme' value 'calc
w=1/[\s^2^(Fo^2^)+(0.0328P)^2^+2.8961P] where P=(Fo^2^+2Fc^2^)/3' was
changed to 'calc'. A new data item '_refine_ls_weighting_details' was
created with the value set to
'w=1/[\s^2^(Fo^2^)+(0.0328P)^2^+2.8961P] where P=(Fo^2^+2Fc^2^)/3'.

Automatic conversion script
Id: cif_fix_values 6524 2018-11-02 12:15:13Z antanas 
;
_cod_original_sg_symbol_H-M P21/n
_cod_database_code 1551704

loop_
_symmetry_equiv_pos_as_xyz
'x, y, z'
'-x+1/2, y+1/2, -z+1/2'
'-x, -y, -z'
'x-1/2, -y-1/2, z-1/2'

loop_
_atom_site_label
_atom_site_type_symbol
_atom_site_fract_x
_atom_site_fract_y
_atom_site_fract_z
_atom_site_U_iso_or_equiv
_atom_site_adp_type
_atom_site_occupancy
_atom_site_calc_flag
_atom_site_refinement_flags
O1 O -0.07890(18) 1.3542(2) 0.34114(10) 0.0290(5) Uani 1 d .
O101 O 0.6373(3) 0.3606(4) 0.04952(19) 0.0776(11) Uani 1 d .
O112 O 0.46907(19) 1.2025(2) 0.20794(11) 0.0322(6) Uani 1 d .
H112 H 0.4903 1.1916 0.2472 0.048 Uiso 1 calc R
O119 O 0.22015(18) 0.9621(2) 0.13593(10) 0.0277(5) Uani 1 d .
O120 O 0.17395(18) 0.9349(2) 0.22970(10) 0.0265(5) Uani 1 d .
O122 O 0.23024(18) 0.9011(2) 0.35379(11) 0.0278(5) Uani 1 d .
H122 H 0.2036 0.9259 0.3170 0.042 Uiso 1 calc R
O129 O 0.55849(18) 0.9877(2) 0.40091(11) 0.0296(6) Uani 1 d .
O130 O 0.54550(18) 1.1324(2) 0.32866(11) 0.0328(6) Uani 1 d .
C1 C 0.3160(2) 1.1265(3) 0.29299(14) 0.0184(6) Uani 1 d .
H1 H 0.3636 1.2021 0.2972 0.022 Uiso 1 calc R
C2 C -0.1501(3) 1.4128(4) 0.28965(17) 0.0304(8) Uani 1 d .
C11 C 0.2036(2) 1.1728(3) 0.30452(14) 0.0193(6) Uani 1 d .
C12 C 0.1772(3) 1.1807(3) 0.36560(15) 0.0238(7) Uani 1 d .
C13 C 0.0829(3) 1.2404(3) 0.37630(16) 0.0265(7) Uani 1 d .
C14 C 0.0117(3) 1.2944(3) 0.32613(15) 0.0234(7) Uani 1 d .
C15 C 0.0353(3) 1.2850(3) 0.26493(16) 0.0248(7) Uani 1 d .
C16 C 0.1305(3) 1.2252(3) 0.25497(15) 0.0229(7) Uani 1 d .
C21 C -0.2423(3) 1.4750(3) 0.31568(15) 0.0238(7) Uani 1 d .
C22 C -0.3345(3) 1.4076(4) 0.32447(16) 0.0304(8) Uani 1 d .
C23 C -0.4188(3) 1.4642(4) 0.34923(17) 0.0342(9) Uani 1 d .
C24 C -0.4107(3) 1.5867(4) 0.36645(17) 0.0360(9) Uani 1 d .
C25 C -0.3195(3) 1.6546(4) 0.35755(18) 0.0343(8) Uani 1 d .
C26 C -0.2356(3) 1.5985(3) 0.33211(16) 0.0284(8) Uani 1 d .
C101 C 0.6370(4) 0.4595(5) 0.0752(3) 0.0563(12) Uani 1 d .
C102 C 0.6198(7) 0.4697(6) 0.1424(3) 0.097(2) Uani 1 d .
H10A H 0.6089 0.3871 0.1592 0.145 Uiso 1 calc R
H10B H 0.5546 0.5207 0.1443 0.145 Uiso 1 calc R
H10C H 0.6847 0.5082 0.1682 0.145 Uiso 1 calc R
C103 C 0.6549(5) 0.5770(6) 0.0425(4) 0.102(2) Uani 1 d .
H10D H 0.6651 0.5594 -0.0013 0.153 Uiso 1 calc R
H10E H 0.7207 0.6184 0.0655 0.153 Uiso 1 calc R
H10F H 0.5905 0.6308 0.0418 0.153 Uiso 1 calc R
C111 C 0.3145(2) 1.0831(3) 0.22448(14) 0.0215(7) Uani 1 d .
C112 C 0.3849(3) 1.1269(3) 0.18732(15) 0.0249(7) Uani 1 d .
C113 C 0.3717(3) 1.0952(3) 0.12011(15) 0.0248(7) Uani 1 d .
C114 C 0.4354(3) 1.1434(4) 0.07804(17) 0.0304(8) Uani 1 d .
C115 C 0.4139(3) 1.1116(4) 0.01540(18) 0.0363(9) Uani 1 d .
C116 C 0.3293(3) 1.0312(4) -0.00746(18) 0.0374(9) Uani 1 d .
C118 C 0.2861(3) 1.0144(3) 0.09662(16) 0.0276(7) Uani 1 d .
C117 C 0.2647(3) 0.9814(4) 0.03232(17) 0.0347(8) Uani 1 d .
C120 C 0.2332(3) 0.9908(3) 0.19918(15) 0.0223(7) Uani 1 d .
C121 C 0.3769(3) 1.0366(3) 0.34135(15) 0.0229(7) Uani 1 d .
C122 C 0.3334(3) 0.9397(3) 0.36900(15) 0.0224(7) Uani 1 d .
C123 C 0.3999(3) 0.8721(3) 0.42129(14) 0.0224(7) Uani 1 d .
C124 C 0.3586(3) 0.7833(3) 0.45813(16) 0.0293(8) Uani 1 d .
C125 C 0.4260(3) 0.7286(4) 0.50828(17) 0.0339(8) Uani 1 d .
C126 C 0.5369(3) 0.7599(3) 0.52214(17) 0.0318(8) Uani 1 d .
C127 C 0.5808(3) 0.8449(3) 0.48571(16) 0.0292(8) Uani 1 d .
C128 C 0.5114(3) 0.9015(3) 0.43592(15) 0.0256(7) Uani 1 d .
C130 C 0.4960(3) 1.0581(3) 0.35611(15) 0.0242(7) Uani 1 d .
H2A H -0.181(3) 1.349(3) 0.2605(16) 0.021(8) Uiso 1 d .
H2B H -0.111(3) 1.471(3) 0.2674(16) 0.025(9) Uiso 1 d .
H11A H 0.203(3) 0.927(4) 0.018(2) 0.047(12) Uiso 1 d .
H11B H 0.315(4) 1.013(4) -0.051(2) 0.061(13) Uiso 1 d .
H11C H 0.457(3) 1.147(4) -0.012(2) 0.045(11) Uiso 1 d .
H11D H 0.493(3) 1.200(4) 0.0940(18) 0.035(10) Uiso 1 d .
H12 H 0.226(3) 1.141(3) 0.4017(16) 0.024(9) Uiso 1 d .
H12A H 0.280(3) 0.768(3) 0.4486(16) 0.029(9) Uiso 1 d .
H12B H 0.394(3) 0.667(4) 0.5329(18) 0.037(10) Uiso 1 d .
H12C H 0.578(3) 0.719(4) 0.5571(19) 0.040(11) Uiso 1 d .
H12D H 0.654(3) 0.868(4) 0.4912(19) 0.030(9) Uiso 1 d .
H13 H 0.069(3) 1.242(3) 0.4178(18) 0.030(9) Uiso 1 d .
H15 H -0.006(2) 1.318(3) 0.2303(15) 0.009(7) Uiso 1 d .
H16 H 0.145(3) 1.218(3) 0.2124(17) 0.023(8) Uiso 1 d .
H22 H -0.338(3) 1.322(5) 0.313(2) 0.055(13) Uiso 1 d .
H23 H -0.478(4) 1.418(4) 0.356(2) 0.048(12) Uiso 1 d .
H24 H -0.467(3) 1.626(3) 0.3849(17) 0.031(10) Uiso 1 d .
H25 H -0.310(3) 1.736(4) 0.375(2) 0.047(12) Uiso 1 d .
H26 H -0.174(3) 1.649(4) 0.3243(16) 0.030(9) Uiso 1 d .
H27 H -0.338(3) 1.322(5) 0.313(2) 0.055(13) Uiso 1 d .

loop_
_atom_site_aniso_label
_atom_site_aniso_U_11
_atom_site_aniso_U_22
_atom_site_aniso_U_33
_atom_site_aniso_U_23
_atom_site_aniso_U_13
_atom_site_aniso_U_12
O1 0.0254(12) 0.0380(14) 0.0243(12) 0.0013(10) 0.0057(9) 0.0092(10)
O101 0.085(3) 0.069(3) 0.079(3) 0.001(2) 0.018(2) 0.002(2)
O112 0.0253(12) 0.0393(15) 0.0298(13) 0.0002(11) 0.0042(10) -0.0086(11)
O119 0.0298(12) 0.0282(13) 0.0245(12) -0.0026(10) 0.0032(10) -0.0050(10)
O120 0.0246(12) 0.0264(13) 0.0282(12) -0.0010(10) 0.0034(10) -0.0028(10)
O122 0.0248(12) 0.0285(13) 0.0283(12) 0.0015(10) -0.0008(9) -0.0056(10)
O129 0.0237(12) 0.0336(14) 0.0302(13) 0.0018(11) 0.0009(10) -0.0044(10)
O130 0.0250(12) 0.0388(15) 0.0338(13) 0.0068(11) 0.0027(10) -0.0093(11)
C1 0.0186(15) 0.0141(14) 0.0231(15) 0.0003(12) 0.0049(12) -0.0045(12)
C2 0.0306(19) 0.033(2) 0.0275(18) -0.0022(17) 0.0034(15) 0.0043(16)
C11 0.0191(15) 0.0174(15) 0.0213(15) -0.0034(12) 0.0029(12) -0.0032(12)
C12 0.0231(16) 0.0249(17) 0.0222(16) 0.0010(14) 0.0001(13) 0.0015(14)
C13 0.0271(17) 0.0316(19) 0.0217(17) -0.0033(14) 0.0067(14) 0.0020(15)
C14 0.0219(16) 0.0212(16) 0.0282(17) -0.0050(13) 0.0076(13) -0.0012(13)
C15 0.0244(17) 0.0262(18) 0.0233(17) 0.0024(14) 0.0024(14) 0.0044(14)
C16 0.0299(18) 0.0233(17) 0.0170(16) 0.0003(13) 0.0082(13) 0.0009(14)
C21 0.0238(16) 0.0266(17) 0.0201(16) 0.0012(13) 0.0012(12) 0.0025(14)
C22 0.0284(18) 0.032(2) 0.0292(18) -0.0012(16) -0.0001(14) -0.0042(16)
C23 0.0189(17) 0.052(2) 0.0310(19) 0.0092(18) 0.0020(14) -0.0047(17)
C24 0.0299(19) 0.051(2) 0.0276(18) 0.0042(17) 0.0068(15) 0.0164(18)
C25 0.037(2) 0.032(2) 0.033(2) -0.0014(17) 0.0019(16) 0.0058(17)
C26 0.0215(17) 0.0308(19) 0.0328(19) 0.0039(15) 0.0048(14) -0.0026(15)
C101 0.038(2) 0.059(3) 0.070(3) 0.021(3) 0.004(2) 0.008(2)
C102 0.156(6) 0.063(4) 0.067(4) 0.014(3) 0.009(4) 0.033(4)
C103 0.083(4) 0.077(4) 0.156(7) 0.058(4) 0.050(4) 0.022(3)
C111 0.0209(15) 0.0216(16) 0.0231(16) 0.0016(13) 0.0071(12) 0.0056(13)
C112 0.0245(17) 0.0229(17) 0.0270(17) 0.0046(14) 0.0038(13) 0.0058(14)
C113 0.0293(17) 0.0221(17) 0.0229(16) 0.0026(13) 0.0045(13) 0.0114(14)
C114 0.0283(18) 0.034(2) 0.0302(18) 0.0069(16) 0.0072(15) 0.0051(16)
C115 0.039(2) 0.038(2) 0.035(2) 0.0107(18) 0.0178(17) 0.0124(18)
C116 0.053(2) 0.041(2) 0.0193(18) 0.0000(16) 0.0082(17) 0.0086(19)
C118 0.0319(18) 0.0237(17) 0.0286(18) 0.0078(14) 0.0093(14) 0.0074(14)
C117 0.038(2) 0.032(2) 0.0316(19) -0.0042(16) -0.0004(16) -0.0003(17)
C120 0.0261(16) 0.0194(16) 0.0222(16) -0.0007(13) 0.0069(13) 0.0050(13)
C121 0.0272(17) 0.0214(16) 0.0206(16) -0.0046(13) 0.0052(13) 0.0003(13)
C122 0.0210(15) 0.0225(17) 0.0235(16) -0.0055(13) 0.0032(13) -0.0010(13)
C123 0.0239(16) 0.0207(16) 0.0216(15) -0.0032(13) 0.0011(13) 0.0030(13)
C124 0.0272(18) 0.0298(19) 0.0295(18) -0.0020(15) 0.0011(15) -0.0037(15)
C125 0.044(2) 0.0289(19) 0.0297(19) 0.0038(16) 0.0089(16) -0.0028(17)
C126 0.038(2) 0.031(2) 0.0242(18) 0.0002(15) -0.0019(15) 0.0102(16)
C127 0.0219(18) 0.035(2) 0.0308(19) -0.0072(16) 0.0043(14) 0.0026(15)
C128 0.0331(18) 0.0210(16) 0.0251(17) -0.0014(14) 0.0121(14) 0.0003(14)
C130 0.0305(17) 0.0213(17) 0.0217(16) 0.0010(13) 0.0067(14) 0.0043(14)

loop_
_atom_type_symbol
_atom_type_description
_atom_type_scat_dispersion_real
_atom_type_scat_dispersion_imag
_atom_type_scat_source
C C 0.0033 0.0016 'International Tables Vol C Tables 4.2.6.8 and 6.1.1.4'
H H 0.0000 0.0000 'International Tables Vol C Tables 4.2.6.8 and 6.1.1.4'
O O 0.0106 0.0060 'International Tables Vol C Tables 4.2.6.8 and 6.1.1.4'

loop_
_geom_angle_atom_site_label_1
_geom_angle_atom_site_label_2
_geom_angle_atom_site_label_3
_geom_angle
C14 O1 C2 116.5(3)
C120 O119 C118 121.5(3)
C130 O129 C128 121.2(3)
C121 C1 C11 117.1(3)
C121 C1 C111 112.0(2)
C11 C1 C111 112.9(2)
O1 C2 C21 108.5(3)
C16 C11 C12 117.4(3)
C16 C11 C1 119.9(3)
C12 C11 C1 122.0(3)
C13 C12 C11 121.2(3)
C12 C13 C14 120.5(3)
O1 C14 C15 124.2(3)
O1 C14 C13 116.7(3)
C15 C14 C13 119.1(3)
C16 C15 C14 119.7(3)
C11 C16 C15 122.0(3)
C26 C21 C22 119.3(3)
C26 C21 C2 120.7(3)
C22 C21 C2 120.0(3)
C23 C22 C21 120.1(4)
C24 C23 C22 120.2(4)
C23 C24 C25 120.0(4)
C24 C25 C26 119.8(4)
C21 C26 C25 120.5(3)
O101 C101 C103 122.5(6)
O101 C101 C102 121.1(5)
C103 C101 C102 116.4(6)
C112 C111 C120 119.6(3)
C112 C111 C1 122.9(3)
C120 C111 C1 117.5(3)
O112 C112 C111 124.1(3)
O112 C112 C113 114.8(3)
C111 C112 C113 121.1(3)
C114 C113 C118 118.6(3)
C114 C113 C112 124.4(3)
C118 C113 C112 116.9(3)
C115 C114 C113 120.0(4)
C114 C115 C116 121.0(4)
C117 C116 C115 120.9(4)
O119 C118 C113 121.7(3)
O119 C118 C117 117.2(3)
C113 C118 C117 121.1(3)
C116 C117 C118 118.3(4)
O120 C120 O119 115.7(3)
O120 C120 C111 125.6(3)
O119 C120 C111 118.7(3)
C122 C121 C130 119.0(3)
C122 C121 C1 127.2(3)
C130 C121 C1 113.8(3)
O122 C122 C121 124.8(3)
O122 C122 C123 114.7(3)
C121 C122 C123 120.4(3)
C128 C123 C124 118.2(3)
C128 C123 C122 117.3(3)
C124 C123 C122 124.4(3)
C125 C124 C123 120.5(4)
C124 C125 C126 120.2(4)
C127 C126 C125 120.7(3)
C126 C127 C128 118.6(3)
C127 C128 O129 116.7(3)
C127 C128 C123 121.9(3)
O129 C128 C123 121.5(3)
O130 C130 O129 116.1(3)
O130 C130 C121 124.5(3)
O129 C130 C121 119.3(3)

loop_
_geom_bond_atom_site_label_1
_geom_bond_atom_site_label_2
_geom_bond_distance
O1 C14 1.373(4)
O1 C2 1.428(4)
O101 C101 1.201(6)
O112 C112 1.333(4)
O119 C120 1.364(4)
O119 C118 1.381(4)
O120 C120 1.216(4)
O122 C122 1.322(4)
O129 C130 1.352(4)
O129 C128 1.381(4)
O130 C130 1.216(4)
C1 C121 1.518(4)
C1 C11 1.529(4)
C1 C111 1.530(5)
C2 C21 1.503(5)
C11 C16 1.384(4)
C11 C12 1.395(4)
C12 C13 1.380(5)
C13 C14 1.388(5)
C14 C15 1.385(4)
C15 C16 1.385(4)
C21 C26 1.380(5)
C21 C22 1.387(5)
C22 C23 1.383(5)
C23 C24 1.373(6)
C24 C25 1.381(6)
C25 C26 1.384(5)
C101 C103 1.482(7)
C101 C102 1.485(8)
C111 C112 1.354(4)
C111 C120 1.450(4)
C112 C113 1.453(4)
C113 C114 1.388(5)
C113 C118 1.394(5)
C114 C115 1.358(5)
C115 C116 1.378(6)
C116 C117 1.367(5)
C118 C117 1.395(5)
C121 C122 1.355(4)
C121 C130 1.464(4)
C122 C123 1.460(4)
C123 C128 1.390(4)
C123 C124 1.389(5)
C124 C125 1.368(5)
C125 C126 1.388(5)
C126 C127 1.371(5)
C127 C128 1.385(5)
